data_7211478
loop_
_publ_author_name
'Sim\~oes, Tatiana R. G.'
'do Pim, Walace D.'
'Silva, Ingrid F.'
'Oliveira, Willian X. C.'
'Pinheiro, Carlos B.'
'Pereira, Cynthia L. M.'
'Lloret, Francesc'
'Julve, Miguel'
'Stumpf, Humberto O.'

_publ_section_title
;
 Solvent-driven dimensionality control in molecular systems containing
 CuII, 2,2&#x2032;-bipyridine and an oxamato-based ligand
;
_journal_issue 47
_journal_name_full CrystEngComm
_journal_page_first 10165
_journal_paper_doi 10.1039/c3ce41783b
_journal_volume 15
_journal_year 2013
_chemical_formula_moiety 'C40 H28 Cu2 N8 O12, 2(H2 O)'
_chemical_formula_sum 'C40 H32 Cu2 N8 O14'
_chemical_formula_weight 975.82
_space_group_IT_number 14
_symmetry_cell_setting monoclinic
_symmetry_space_group_name_Hall '-P 2yn'
_symmetry_space_group_name_H-M 'P 1 21/n 1'
_atom_sites_solution_hydrogens geom
_atom_sites_solution_primary direct
_atom_sites_solution_secondary difmap
_audit_creation_method SHELXL-97
_audit_update_record
;
2013-04-04 # Formatted by publCIF
;
_cell_angle_alpha 90.00
_cell_angle_beta 113.40(3)
_cell_angle_gamma 90.00
_cell_formula_units_Z 2
_cell_length_a 11.030(2)
_cell_length_b 13.570(3)
_cell_length_c 13.623(3)
_cell_measurement_reflns_used 8979
_cell_measurement_temperature 150(2)
_cell_measurement_theta_max 66.0022
_cell_measurement_theta_min 3.2540
_cell_volume 1871.3(8)
_computing_cell_refinement
;
'Sun Mar 04 10:16:47 2012'
;
_computing_data_collection
;
'Sun Mar 04 10:16:47 2012'
;
_computing_data_reduction
;
'Sun Mar 04 10:16:47 2012'
;
_computing_structure_refinement 'SHELXL-97 (Sheldrick, 1997)'
_computing_structure_solution 'SHELXS-97 (Sheldrick, 1990)'
_diffrn_ambient_temperature 150(2)
_diffrn_detector_area_resol_mean 10.4186
_diffrn_measured_fraction_theta_full 0.996
_diffrn_measured_fraction_theta_max 0.996
_diffrn_measurement_device_type 'Xcalibur, Atlas, Gemini ultra'
_diffrn_measurement_method '\w scans'
_diffrn_radiation_monochromator graphite
_diffrn_radiation_source 'fine-focus sealed tube'
_diffrn_radiation_type CuK\a
_diffrn_radiation_wavelength 1.54180
_diffrn_reflns_av_R_equivalents 0.0619
_diffrn_reflns_av_sigmaI/netI 0.0278
_diffrn_reflns_limit_h_max 13
_diffrn_reflns_limit_h_min -13
_diffrn_reflns_limit_k_max 15
_diffrn_reflns_limit_k_min -14
_diffrn_reflns_limit_l_max 16
_diffrn_reflns_limit_l_min -16
_diffrn_reflns_number 33041
_diffrn_reflns_theta_full 66.11
_diffrn_reflns_theta_max 66.11
_diffrn_reflns_theta_min 4.39
_exptl_absorpt_coefficient_mu 2.158
_exptl_absorpt_correction_T_max 0.937
_exptl_absorpt_correction_T_min 0.797
_exptl_absorpt_correction_type gaussian
_exptl_absorpt_process_details
;
'Sun Mar 04 10:16:47 2012'
;
_exptl_crystal_colour 'Greenish Blue'
_exptl_crystal_density_diffrn 1.732
_exptl_crystal_density_method 'not measured'
_exptl_crystal_description Platlet
_exptl_crystal_F_000 996
_exptl_crystal_size_max 0.1274
_exptl_crystal_size_mid 0.1029
_exptl_crystal_size_min 0.0314
_refine_diff_density_max 0.434
_refine_diff_density_min -0.369
_refine_diff_density_rms 0.067
_refine_ls_extinction_method none
_refine_ls_goodness_of_fit_ref 1.036
_refine_ls_hydrogen_treatment mixed
_refine_ls_matrix_type full
_refine_ls_number_parameters 295
_refine_ls_number_reflns 3253
_refine_ls_number_restraints 3
_refine_ls_restrained_S_all 1.036
_refine_ls_R_factor_all 0.0548
_refine_ls_R_factor_gt 0.0379
_refine_ls_shift/su_max 0.000
_refine_ls_shift/su_mean 0.000
_refine_ls_structure_factor_coef Fsqd
_refine_ls_weighting_details 'calc w=1/[\s^2^(Fo^2^)+(0.0462P)^2^+2.4083P] where P=(Fo^2^+2Fc^2^)/3'
_refine_ls_weighting_scheme calc
_refine_ls_wR_factor_gt 0.0903
_refine_ls_wR_factor_ref 0.1005
_reflns_number_gt 2569
_reflns_number_total 3253
_reflns_threshold_expression >2sigma(I)
_cod_data_source_file c3ce41783b.txt
_cod_data_source_block '[Cu(bipy)(mpba)]2'
_cod_original_cell_volume 1871.4(6)
_cod_original_sg_symbol_H-M 'P 21/n'
_cod_database_code 7211478

loop_
_symmetry_equiv_pos_as_xyz
'x, y, z'
'-x+1/2, y+1/2, -z+1/2'
'-x, -y, -z'
'x-1/2, -y-1/2, z-1/2'

loop_
_atom_site_label
_atom_site_type_symbol
_atom_site_fract_x
_atom_site_fract_y
_atom_site_fract_z
_atom_site_U_iso_or_equiv
_atom_site_adp_type
_atom_site_occupancy
_atom_site_symmetry_multiplicity
_atom_site_calc_flag
_atom_site_refinement_flags
Cu1 Cu 0.31365(4) 0.49408(3) 0.90473(3) 0.02028(14) Uani 1 1 d .
O1 O 0.38671(19) 0.38225(14) 0.85602(16) 0.0228(5) Uani 1 1 d .
O2 O 0.3564(2) 0.21934(14) 0.83399(17) 0.0275(5) Uani 1 1 d .
O6 O 0.0563(2) 0.49806(16) 1.38022(17) 0.0345(5) Uani 1 1 d .
O3 O 0.2442(2) 0.39006(14) 0.97077(16) 0.0226(5) Uani 1 1 d .
O5 O -0.14297(19) 0.50620(14) 1.24755(16) 0.0251(5) Uani 1 1 d .
O7 O 0.2300(2) 0.52626(16) 1.58813(18) 0.0291(5) Uani 1 1 d D
N3 N 0.2210(2) 0.22209(17) 0.96586(18) 0.0198(5) Uani 1 1 d .
H3 H 0.2379 0.1699 0.9378 0.024 Uiso 1 1 calc R
N4 N 0.0055(2) 0.33201(17) 1.20389(19) 0.0221(5) Uani 1 1 d .
H4 H -0.0449 0.3109 1.2340 0.027 Uiso 1 1 calc R
N1 N 0.2799(2) 0.60464(17) 0.98504(19) 0.0202(5) Uani 1 1 d .
O4 O 0.0954(3) 0.47459(18) 1.1742(3) 0.0592(9) Uani 1 1 d .
N2 N 0.4116(2) 0.59759(17) 0.86379(19) 0.0221(5) Uani 1 1 d .
C18 C 0.1148(3) 0.2831(2) 1.0849(2) 0.0211(6) Uani 1 1 d .
H18 H 0.1337 0.3482 1.0750 0.025 Uiso 1 1 calc R
C11 C 0.3419(3) 0.2989(2) 0.8690(2) 0.0208(6) Uani 1 1 d .
C17 C 0.0486(3) 0.2601(2) 1.1505(2) 0.0199(6) Uani 1 1 d .
C6 C 0.3982(3) 0.6890(2) 0.8976(2) 0.0217(6) Uani 1 1 d .
C5 C 0.3253(3) 0.6928(2) 0.9681(2) 0.0219(6) Uani 1 1 d .
C12 C 0.2615(3) 0.3059(2) 0.9403(2) 0.0185(6) Uani 1 1 d .
C2 C 0.1934(3) 0.6811(2) 1.1002(3) 0.0293(7) Uani 1 1 d .
H2 H 0.1495 0.6753 1.1458 0.035 Uiso 1 1 calc R
C16 C 0.0200(3) 0.1631(2) 1.1653(3) 0.0292(7) Uani 1 1 d .
H16 H -0.0249 0.1482 1.2085 0.035 Uiso 1 1 calc R
C13 C 0.1522(3) 0.2068(2) 1.0346(2) 0.0208(6) Uani 1 1 d .
C19 C 0.0323(3) 0.4297(2) 1.2145(2) 0.0269(7) Uani 1 1 d .
C4 C 0.3043(3) 0.7777(2) 1.0149(3) 0.0279(7) Uani 1 1 d .
H4A H 0.3344 0.8382 1.0016 0.033 Uiso 1 1 calc R
C7 C 0.4516(3) 0.7706(2) 0.8678(2) 0.0261(7) Uani 1 1 d .
H7 H 0.4408 0.8334 0.8905 0.031 Uiso 1 1 calc R
C9 C 0.5352(3) 0.6637(2) 0.7706(3) 0.0310(7) Uani 1 1 d .
H9 H 0.5820 0.6537 0.7277 0.037 Uiso 1 1 calc R
C8 C 0.5208(3) 0.7569(2) 0.8040(3) 0.0303(7) Uani 1 1 d .
H8 H 0.5577 0.8106 0.7835 0.036 Uiso 1 1 calc R
C20 C -0.0221(3) 0.4823(2) 1.2881(2) 0.0240(7) Uani 1 1 d .
C10 C 0.4790(3) 0.5850(2) 0.8019(2) 0.0270(7) Uani 1 1 d .
H10 H 0.4884 0.5218 0.7793 0.032 Uiso 1 1 calc R
C14 C 0.1261(4) 0.1092(2) 1.0497(3) 0.0341(8) Uani 1 1 d .
H14 H 0.1528 0.0585 1.0169 0.041 Uiso 1 1 calc R
C1 C 0.2159(3) 0.5995(2) 1.0492(2) 0.0270(7) Uani 1 1 d .
H1 H 0.1849 0.5385 1.0603 0.032 Uiso 1 1 calc R
C3 C 0.2378(3) 0.7716(2) 1.0819(3) 0.0302(7) Uani 1 1 d .
H3A H 0.2231 0.8280 1.1144 0.036 Uiso 1 1 calc R
C15 C 0.0593(4) 0.0891(2) 1.1149(3) 0.0395(9) Uani 1 1 d .
H15 H 0.0404 0.0240 1.1248 0.047 Uiso 1 1 calc R
H7B H 0.205(4) 0.513(3) 1.640(2) 0.059 Uiso 1 1 d D
H7A H 0.160(3) 0.518(3) 1.529(2) 0.059 Uiso 1 1 d D

loop_
_atom_site_aniso_label
_atom_site_aniso_U_11
_atom_site_aniso_U_22
_atom_site_aniso_U_33
_atom_site_aniso_U_23
_atom_site_aniso_U_13
_atom_site_aniso_U_12
Cu1 0.0274(2) 0.0165(2) 0.0231(2) -0.00039(17) 0.01649(18) -0.00223(17)
O1 0.0289(11) 0.0194(11) 0.0286(11) 0.0001(8) 0.0205(10) -0.0008(8)
O2 0.0394(13) 0.0201(11) 0.0357(13) -0.0033(9) 0.0286(11) 0.0007(9)
O6 0.0340(12) 0.0396(14) 0.0249(12) -0.0042(10) 0.0065(10) 0.0035(10)
O3 0.0319(11) 0.0155(10) 0.0287(11) -0.0013(8) 0.0209(10) -0.0001(8)
O5 0.0277(11) 0.0282(11) 0.0230(10) -0.0015(9) 0.0140(9) 0.0007(9)
O7 0.0351(12) 0.0312(12) 0.0261(12) -0.0017(10) 0.0176(10) -0.0046(10)
N3 0.0198(12) 0.0198(13) 0.0198(13) 0.0000(10) 0.0079(11) 0.0000(10)
N4 0.0222(13) 0.0222(13) 0.0222(13) 0.0000(10) 0.0088(11) 0.0000(10)
N1 0.0202(12) 0.0202(13) 0.0202(12) 0.0000(10) 0.0080(10) 0.0000(10)
O4 0.104(2) 0.0282(14) 0.090(2) -0.0148(13) 0.085(2) -0.0214(14)
N2 0.0221(13) 0.0221(13) 0.0221(13) 0.0000(10) 0.0088(11) 0.0000(10)
C18 0.0242(15) 0.0163(14) 0.0258(16) -0.0001(12) 0.0130(14) -0.0014(11)
C11 0.0212(15) 0.0257(17) 0.0181(15) 0.0020(12) 0.0107(13) 0.0029(12)
C17 0.0208(15) 0.0197(15) 0.0213(15) -0.0021(12) 0.0104(12) -0.0005(11)
C6 0.0237(15) 0.0220(15) 0.0186(15) 0.0016(12) 0.0077(13) 0.0012(12)
C5 0.0209(15) 0.0205(15) 0.0231(16) 0.0009(12) 0.0073(13) -0.0007(12)
C12 0.0202(14) 0.0195(15) 0.0169(14) 0.0007(11) 0.0086(12) 0.0009(11)
C2 0.0300(17) 0.0313(18) 0.0311(18) -0.0051(14) 0.0169(15) -0.0011(14)
C16 0.0422(19) 0.0215(16) 0.0378(18) 0.0011(14) 0.0305(16) -0.0054(14)
C13 0.0208(14) 0.0242(16) 0.0197(15) 0.0006(12) 0.0104(13) -0.0029(12)
C19 0.0363(18) 0.0251(16) 0.0281(17) -0.0004(13) 0.0222(15) -0.0022(14)
C4 0.0281(17) 0.0202(16) 0.0365(19) -0.0019(13) 0.0140(15) -0.0017(13)
C7 0.0278(17) 0.0217(16) 0.0276(17) 0.0038(13) 0.0098(14) -0.0041(13)
C9 0.0335(18) 0.0358(19) 0.0288(17) -0.0016(14) 0.0178(15) -0.0113(14)
C8 0.0348(18) 0.0271(17) 0.0318(18) 0.0049(14) 0.0161(15) -0.0082(14)
C20 0.0377(18) 0.0149(14) 0.0269(16) 0.0014(12) 0.0209(15) -0.0016(12)
C10 0.0327(17) 0.0269(16) 0.0268(16) -0.0038(13) 0.0176(14) -0.0033(13)
C14 0.052(2) 0.0207(16) 0.046(2) -0.0060(14) 0.0365(19) -0.0034(15)
C1 0.0332(17) 0.0248(17) 0.0271(17) -0.0003(13) 0.0165(15) -0.0043(13)
C3 0.0288(17) 0.0281(17) 0.0330(18) -0.0107(14) 0.0114(15) 0.0029(13)
C15 0.070(3) 0.0151(16) 0.053(2) -0.0006(15) 0.045(2) -0.0066(15)

loop_
_atom_type_symbol
_atom_type_description
_atom_type_scat_dispersion_real
_atom_type_scat_dispersion_imag
_atom_type_scat_source
C C 0.0181 0.0091 'International Tables Vol C Tables 4.2.6.8 and 6.1.1.4'
H H 0.0000 0.0000 'International Tables Vol C Tables 4.2.6.8 and 6.1.1.4'
N N 0.0311 0.0180 'International Tables Vol C Tables 4.2.6.8 and 6.1.1.4'
O O 0.0492 0.0322 'International Tables Vol C Tables 4.2.6.8 and 6.1.1.4'
Cu Cu -1.9646 0.5888 'International Tables Vol C Tables 4.2.6.8 and 6.1.1.4'

loop_
_geom_angle_atom_site_label_1
_geom_angle_atom_site_label_2
_geom_angle_atom_site_label_3
_geom_angle
_geom_angle_site_symmetry_3
O1 Cu1 N1 166.15(9) .
O1 Cu1 N2 96.34(9) .
N1 Cu1 N2 82.04(10) .
O1 Cu1 O3 83.51(8) .
N1 Cu1 O3 95.59(9) .
N2 Cu1 O3 169.55(9) .
O1 Cu1 O5 89.56(8) 3_567
N1 Cu1 O5 104.28(9) 3_567
N2 Cu1 O5 95.43(9) 3_567
O3 Cu1 O5 95.01(8) 3_567
C11 O1 Cu1 114.03(17) .
C12 O3 Cu1 111.12(17) .
C20 O5 Cu1 140.98(19) 3_567
H7B O7 H7A 106(3) .
C12 N3 C13 128.3(2) .
C12 N3 H3 115.8 .
C13 N3 H3 115.8 .
C19 N4 C17 129.0(3) .
C19 N4 H4 115.5 .
C17 N4 H4 115.5 .
C1 N1 C5 119.3(2) .
C1 N1 Cu1 126.3(2) .
C5 N1 Cu1 114.39(19) .
C10 N2 C6 119.7(3) .
C10 N2 Cu1 126.0(2) .
C6 N2 Cu1 114.13(19) .
C13 C18 C17 118.9(3) .
C13 C18 H18 120.6 .
C17 C18 H18 120.6 .
O2 C11 O1 127.9(3) .
O2 C11 C12 119.7(2) .
O1 C11 C12 112.4(2) .
C16 C17 C18 120.8(3) .
C16 C17 N4 116.1(3) .
C18 C17 N4 123.1(3) .
N2 C6 C7 121.1(3) .
N2 C6 C5 114.6(2) .
C7 C6 C5 124.3(3) .
N1 C5 C4 121.2(3) .
N1 C5 C6 114.4(2) .
C4 C5 C6 124.4(3) .
O3 C12 N3 125.8(2) .
O3 C12 C11 117.5(2) .
N3 C12 C11 116.7(2) .
C3 C2 C1 118.4(3) .
C3 C2 H2 120.8 .
C1 C2 H2 120.8 .
C15 C16 C17 119.0(3) .
C15 C16 H16 120.5 .
C17 C16 H16 120.5 .
C14 C13 C18 121.1(3) .
C14 C13 N3 115.4(3) .
C18 C13 N3 123.4(3) .
O4 C19 N4 125.9(3) .
O4 C19 C20 120.5(3) .
N4 C19 C20 113.6(2) .
C5 C4 C3 119.1(3) .
C5 C4 H4A 120.5 .
C3 C4 H4A 120.5 .
C8 C7 C6 118.8(3) .
C8 C7 H7 120.6 .
C6 C7 H7 120.6 .
C8 C9 C10 118.9(3) .
C8 C9 H9 120.5 .
C10 C9 H9 120.5 .
C9 C8 C7 119.9(3) .
C9 C8 H8 120.1 .
C7 C8 H8 120.1 .
O6 C20 O5 126.4(3) .
O6 C20 C19 116.8(3) .
O5 C20 C19 116.9(3) .
N2 C10 C9 121.6(3) .
N2 C10 H10 119.2 .
C9 C10 H10 119.2 .
C13 C14 C15 118.5(3) .
C13 C14 H14 120.7 .
C15 C14 H14 120.7 .
N1 C1 C2 122.6(3) .
N1 C1 H1 118.7 .
C2 C1 H1 118.7 .
C2 C3 C4 119.5(3) .
C2 C3 H3A 120.3 .
C4 C3 H3A 120.3 .
C16 C15 C14 121.7(3) .
C16 C15 H15 119.1 .
C14 C15 H15 119.1 .

loop_
_geom_bond_atom_site_label_1
_geom_bond_atom_site_label_2
_geom_bond_distance
_geom_bond_site_symmetry_2
Cu1 O1 1.9538(19) .
Cu1 N1 1.977(2) .
Cu1 N2 1.982(2) .
Cu1 O3 1.9840(19) .
Cu1 O5 2.178(2) 3_567
O1 C11 1.275(3) .
O2 C11 1.216(3) .
O6 C20 1.228(4) .
O3 C12 1.256(3) .
O5 C20 1.266(4) .
O5 Cu1 2.178(2) 3_567
O7 H7B 0.867(18) .
O7 H7A 0.876(19) .
N3 C12 1.318(4) .
N3 C13 1.435(4) .
N3 H3 0.8600 .
N4 C19 1.353(4) .
N4 C17 1.408(4) .
N4 H4 0.8600 .
N1 C1 1.326(4) .
N1 C5 1.353(4) .
O4 C19 1.209(4) .
N2 C10 1.339(4) .
N2 C6 1.351(4) .
C18 C13 1.391(4) .
C18 C17 1.395(4) .
C18 H18 0.9300 .
C11 C12 1.556(4) .
C17 C16 1.387(4) .
C6 C7 1.389(4) .
C6 C5 1.478(4) .
C5 C4 1.381(4) .
C2 C3 1.381(5) .
C2 C1 1.382(4) .
C2 H2 0.9300 .
C16 C15 1.380(4) .
C16 H16 0.9300 .
C13 C14 1.388(4) .
C19 C20 1.533(4) .
C4 C3 1.381(4) .
C4 H4A 0.9300 .
C7 C8 1.380(4) .
C7 H7 0.9300 .
C9 C8 1.374(5) .
C9 C10 1.385(4) .
C9 H9 0.9300 .
C8 H8 0.9300 .
C10 H10 0.9300 .
C14 C15 1.388(4) .
C14 H14 0.9300 .
C1 H1 0.9300 .
C3 H3A 0.9300 .
C15 H15 0.9300 .

loop_
_geom_hbond_atom_site_label_D
_geom_hbond_atom_site_label_H
_geom_hbond_atom_site_label_A
_geom_hbond_distance_DH
_geom_hbond_distance_HA
_geom_hbond_distance_DA
_geom_hbond_angle_DHA
_geom_hbond_site_symmetry_A
O7 H7A O6 0.876(19) 1.91(2) 2.744(3) 159(4) .
O7 H7B O5 0.867(18) 1.934(19) 2.799(3) 176(4) 3_568
N3 H3 O7 0.86 2.04 2.865(3) 161.5 2_547
C14 H14 O7 0.93 2.32 3.111(4) 142.8 2_547
N4 H4 O2 0.86 2.09 2.940(3) 167.5 4_566
C16 H16 O1 0.93 2.59 3.511(4) 170.0 4_566
